data_7029580
loop_
_publ_author_name
'Reiners, Matthias'
'Fecker, Ann Christin'
'Freytag, Matthias'
'Jones, Peter G.'
'Walter, Marc D.'

_publ_section_title
;
 Pentadienyl chemistry of the heavy alkaline-earth metals revisited.
;
_journal_issue 18
_journal_name_full 'Dalton transactions (Cambridge, England : 2003)'
_journal_page_first 6614
_journal_page_last 6617
_journal_paper_doi 10.1039/c4dt00545g
_journal_volume 43
_journal_year 2014
_chemical_formula_sum 'C30 H54 O Sr'
_chemical_formula_weight 518.35
_chemical_name_systematic
; 
 ? 
;
_space_group_IT_number 2
_symmetry_cell_setting triclinic
_symmetry_space_group_name_Hall '-P 1'
_symmetry_space_group_name_H-M 'P -1'
_atom_sites_solution_hydrogens geom
_atom_sites_solution_primary direct
_atom_sites_solution_secondary difmap
_audit_creation_method SHELXL-97
_cell_angle_alpha 88.549(3)
_cell_angle_beta 79.821(2)
_cell_angle_gamma 71.131(2)
_cell_formula_units_Z 4
_cell_length_a 9.7948(5)
_cell_length_b 14.1834(5)
_cell_length_c 23.3962(10)
_cell_measurement_reflns_used 10969
_cell_measurement_temperature 100(2)
_cell_measurement_theta_max 22.8520
_cell_measurement_theta_min 2.5330
_cell_volume 3025.4(2)
_computing_cell_refinement
; 
CrysAlisPro, Agilent Technologies, 
Version 1.171.36.28 (release 01-02-2013 CrysAlis171 .NET) 
(compiled Feb  1 2013,16:14:44) 
;
_computing_data_collection
; 
CrysAlisPro, Agilent Technologies, 
Version 1.171.36.28 (release 01-02-2013 CrysAlis171 .NET) 
(compiled Feb  1 2013,16:14:44) 
;
_computing_data_reduction
; 
CrysAlisPro, Agilent Technologies, 
Version 1.171.36.28 (release 01-02-2013 CrysAlis171 .NET) 
(compiled Feb  1 2013,16:14:44) 
;
_computing_molecular_graphics 'Bruker XP'
_computing_publication_material SHELXL-97
_computing_structure_refinement 'SHELXL-97 (Sheldrick, 1997)'
_computing_structure_solution 'SHELXS-97 (Sheldrick, 1990)'
_diffrn_ambient_temperature 100(2)
_diffrn_detector_area_resol_mean 16.1419
_diffrn_measured_fraction_theta_full 0.998
_diffrn_measured_fraction_theta_max 0.923
_diffrn_measurement_device_type 'Oxford Diffraction Xcalibur, Eos'
_diffrn_measurement_method '\w scans'
_diffrn_radiation_monochromator graphite
_diffrn_radiation_source 'Enhance (Mo) X-ray Source'
_diffrn_radiation_type 'Mo K\a'
_diffrn_radiation_wavelength 0.71073
_diffrn_reflns_av_R_equivalents 0.1111
_diffrn_reflns_av_sigmaI/netI 0.0910
_diffrn_reflns_limit_h_max 13
_diffrn_reflns_limit_h_min -13
_diffrn_reflns_limit_k_max 19
_diffrn_reflns_limit_k_min -18
_diffrn_reflns_limit_l_max 31
_diffrn_reflns_limit_l_min -31
_diffrn_reflns_number 132306
_diffrn_reflns_theta_full 27.50
_diffrn_reflns_theta_max 29.40
_diffrn_reflns_theta_min 2.23
_exptl_absorpt_coefficient_mu 1.800
_exptl_absorpt_correction_T_max 1.00000
_exptl_absorpt_correction_T_min 0.93068
_exptl_absorpt_correction_type multi-scan
_exptl_absorpt_process_details
; 
CrysAlisPro, Agilent Technologies, 
Version 1.171.36.28 (release 01-02-2013 CrysAlis171 .NET) 
(compiled Feb  1 2013,16:14:44) 
;
_exptl_crystal_colour 'slightly yellow-colourless dichroic'
_exptl_crystal_density_diffrn 1.138
_exptl_crystal_density_method 'not measured'
_exptl_crystal_description plate
_exptl_crystal_F_000 1120
_exptl_crystal_size_max 0.25
_exptl_crystal_size_mid 0.20
_exptl_crystal_size_min 0.08
_refine_diff_density_max 0.500
_refine_diff_density_min -0.420
_refine_diff_density_rms 0.091
_refine_ls_extinction_method none
_refine_ls_goodness_of_fit_ref 1.037
_refine_ls_hydrogen_treatment mixed
_refine_ls_matrix_type full
_refine_ls_number_parameters 681
_refine_ls_number_reflns 15422
_refine_ls_number_restraints 0
_refine_ls_restrained_S_all 1.037
_refine_ls_R_factor_all 0.1022
_refine_ls_R_factor_gt 0.0544
_refine_ls_shift/su_max 0.002
_refine_ls_shift/su_mean 0.000
_refine_ls_structure_factor_coef Fsqd
_refine_ls_weighting_details 'calc w=1/[\s^2^(Fo^2^)+(0.0148P)^2^+2.5420P] where P=(Fo^2^+2Fc^2^)/3'
_refine_ls_weighting_scheme calc
_refine_ls_wR_factor_gt 0.0724
_refine_ls_wR_factor_ref 0.0825
_reflns_number_gt 10697
_reflns_number_total 15422
_reflns_threshold_expression >2sigma(I)
_cod_data_source_file c4dt00545g2.cif
_cod_data_source_block mr19
_cod_database_code 7029580

loop_
_symmetry_equiv_pos_as_xyz
'x, y, z'
'-x, -y, -z'

loop_
_atom_site_label
_atom_site_type_symbol
_atom_site_fract_x
_atom_site_fract_y
_atom_site_fract_z
_atom_site_U_iso_or_equiv
_atom_site_adp_type
_atom_site_occupancy
_atom_site_symmetry_multiplicity
_atom_site_calc_flag
_atom_site_refinement_flags
Sr Sr 0.50168(3) 0.165666(18) 0.147454(11) 0.01624(7) Uani 1 1 d .
O O 0.4396(2) 0.00536(13) 0.14631(8) 0.0253(5) Uani 1 1 d .
C1 C 0.7074(3) 0.0767(2) 0.04640(13) 0.0227(6) Uani 1 1 d .
H1A H 0.629(3) 0.0565(18) 0.0417(11) 0.016(7) Uiso 1 1 d .
H1B H 0.798(3) 0.023(2) 0.0457(12) 0.031(8) Uiso 1 1 d .
C2 C 0.7020(3) 0.17445(19) 0.04342(11) 0.0181(6) Uani 1 1 d .
C3 C 0.5744(3) 0.2587(2) 0.04371(11) 0.0181(6) Uani 1 1 d .
H3 H 0.594(3) 0.3170(18) 0.0399(11) 0.016(7) Uiso 1 1 d .
C4 C 0.4257(3) 0.26769(19) 0.04205(11) 0.0186(6) Uani 1 1 d .
C5 C 0.3646(3) 0.1930(2) 0.04653(12) 0.0219(6) Uani 1 1 d .
H5A H 0.264(3) 0.2075(18) 0.0449(11) 0.017(7) Uiso 1 1 d .
H5B H 0.422(3) 0.122(2) 0.0443(12) 0.029(8) Uiso 1 1 d .
C6 C 0.8479(3) 0.1977(2) 0.03875(12) 0.0221(6) Uani 1 1 d .
C7 C 0.8300(3) 0.2955(2) 0.07106(14) 0.0318(7) Uani 1 1 d .
H7A H 0.7818 0.2944 0.1114 0.048 Uiso 1 1 calc R
H7B H 0.7702 0.3521 0.0519 0.048 Uiso 1 1 calc R
H7C H 0.9268 0.3022 0.0705 0.048 Uiso 1 1 calc R
C8 C 0.9659(3) 0.1161(2) 0.06389(14) 0.0307(7) Uani 1 1 d .
H8A H 1.0542 0.1355 0.0610 0.046 Uiso 1 1 calc R
H8B H 0.9899 0.0532 0.0419 0.046 Uiso 1 1 calc R
H8C H 0.9289 0.1075 0.1047 0.046 Uiso 1 1 calc R
C9 C 0.9061(3) 0.2056(3) -0.02595(13) 0.0391(8) Uani 1 1 d .
H9A H 0.9993 0.2192 -0.0303 0.059 Uiso 1 1 calc R
H9B H 0.8347 0.2600 -0.0423 0.059 Uiso 1 1 calc R
H9C H 0.9214 0.1428 -0.0466 0.059 Uiso 1 1 calc R
C10 C 0.3268(3) 0.37630(19) 0.03466(12) 0.0216(6) Uani 1 1 d .
C11 C 0.1662(3) 0.3853(2) 0.03671(15) 0.0358(8) Uani 1 1 d .
H11A H 0.1587 0.3447 0.0049 0.054 Uiso 1 1 calc R
H11B H 0.1089 0.4552 0.0326 0.054 Uiso 1 1 calc R
H11C H 0.1279 0.3618 0.0739 0.054 Uiso 1 1 calc R
C12 C 0.3837(3) 0.4101(2) -0.02501(12) 0.0300(7) Uani 1 1 d .
H12A H 0.4841 0.4105 -0.0263 0.045 Uiso 1 1 calc R
H12B H 0.3204 0.4774 -0.0315 0.045 Uiso 1 1 calc R
H12C H 0.3829 0.3640 -0.0554 0.045 Uiso 1 1 calc R
C13 C 0.3299(3) 0.44771(19) 0.08211(12) 0.0259(7) Uani 1 1 d .
H13A H 0.2892 0.4281 0.1201 0.039 Uiso 1 1 calc R
H13B H 0.2712 0.5158 0.0748 0.039 Uiso 1 1 calc R
H13C H 0.4314 0.4449 0.0818 0.039 Uiso 1 1 calc R
C14 C 0.6833(4) 0.2270(2) 0.21919(13) 0.0242(7) Uani 1 1 d .
H14A H 0.631(3) 0.293(2) 0.2112(11) 0.022(8) Uiso 1 1 d .
H14B H 0.783(3) 0.212(2) 0.2084(12) 0.029(8) Uiso 1 1 d .
C15 C 0.6265(3) 0.16153(19) 0.25025(11) 0.0187(6) Uani 1 1 d .
C16 C 0.4737(3) 0.1738(2) 0.26795(12) 0.0199(6) Uani 1 1 d .
H16 H 0.459(3) 0.1248(18) 0.2902(11) 0.013(7) Uiso 1 1 d .
C17 C 0.3475(3) 0.25450(19) 0.26012(11) 0.0191(6) Uani 1 1 d .
C18 C 0.3450(4) 0.3363(2) 0.22734(13) 0.0245(7) Uani 1 1 d .
H18A H 0.255(3) 0.384(2) 0.2229(12) 0.026(8) Uiso 1 1 d .
H18B H 0.430(3) 0.3536(19) 0.2131(12) 0.027(8) Uiso 1 1 d .
C19 C 0.7350(3) 0.05903(19) 0.26284(12) 0.0239(6) Uani 1 1 d .
C20 C 0.8915(4) 0.0625(2) 0.25830(18) 0.0525(11) Uani 1 1 d .
H20A H 0.8910 0.1154 0.2845 0.079 Uiso 1 1 calc R
H20B H 0.9284 0.0760 0.2183 0.079 Uiso 1 1 calc R
H20C H 0.9551 -0.0018 0.2692 0.079 Uiso 1 1 calc R
C21 C 0.7396(4) -0.0173(2) 0.21720(14) 0.0358(8) Uani 1 1 d .
H21D H 0.7708 0.0045 0.1784 0.054 Uiso 1 1 calc R
H21E H 0.6418 -0.0232 0.2199 0.054 Uiso 1 1 calc R
H21F H 0.8092 -0.0821 0.2240 0.054 Uiso 1 1 calc R
C22 C 0.6896(4) 0.0247(3) 0.32288(15) 0.0535(11) Uani 1 1 d .
H22D H 0.7673 -0.0347 0.3314 0.080 Uiso 1 1 calc R
H22E H 0.5990 0.0086 0.3243 0.080 Uiso 1 1 calc R
H22F H 0.6729 0.0779 0.3517 0.080 Uiso 1 1 calc R
C23 C 0.1951(3) 0.2500(2) 0.28989(12) 0.0227(6) Uani 1 1 d .
C24 C 0.1998(3) 0.1540(2) 0.32217(14) 0.0387(8) Uani 1 1 d .
H24D H 0.2423 0.0967 0.2946 0.058 Uiso 1 1 calc R
H24E H 0.1001 0.1572 0.3402 0.058 Uiso 1 1 calc R
H24F H 0.2601 0.1465 0.3523 0.058 Uiso 1 1 calc R
C25 C 0.1269(3) 0.3372(2) 0.33479(12) 0.0321(7) Uani 1 1 d .
H25D H 0.1919 0.3317 0.3630 0.048 Uiso 1 1 calc R
H25E H 0.0314 0.3351 0.3550 0.048 Uiso 1 1 calc R
H25F H 0.1140 0.4004 0.3150 0.048 Uiso 1 1 calc R
C26 C 0.0931(3) 0.2606(2) 0.24547(13) 0.0301(7) Uani 1 1 d .
H26D H 0.0844 0.3228 0.2250 0.045 Uiso 1 1 calc R
H26E H -0.0040 0.2617 0.2657 0.045 Uiso 1 1 calc R
H26F H 0.1338 0.2040 0.2174 0.045 Uiso 1 1 calc R
C27 C 0.5308(4) -0.0948(2) 0.12670(18) 0.0513(11) Uani 1 1 d .
H27C H 0.5808 -0.1298 0.1582 0.062 Uiso 1 1 calc R
H27D H 0.6064 -0.0926 0.0929 0.062 Uiso 1 1 calc R
C28 C 0.4349(4) -0.1480(2) 0.11004(13) 0.0331(8) Uani 1 1 d .
H28A H 0.4318 -0.2032 0.1364 0.040 Uiso 1 1 calc R
H28B H 0.4709 -0.1757 0.0697 0.040 Uiso 1 1 calc R
C29 C 0.2845(3) -0.0700(2) 0.11527(14) 0.0357(8) Uani 1 1 d .
H29C H 0.2674 -0.0411 0.0772 0.043 Uiso 1 1 calc R
H29D H 0.2063 -0.0987 0.1309 0.043 Uiso 1 1 calc R
C30 C 0.2902(3) 0.0068(2) 0.15697(13) 0.0297(7) Uani 1 1 d .
H30A H 0.2236 0.0735 0.1499 0.036 Uiso 1 1 calc R
H30B H 0.2613 -0.0103 0.1976 0.036 Uiso 1 1 calc R
Sr' Sr 0.52751(3) 0.654657(18) 0.350005(10) 0.01534(6) Uani 1 1 d .
O' O 0.5443(2) 0.47341(13) 0.34995(8) 0.0229(4) Uani 1 1 d .
C1' C 0.3298(4) 0.6985(2) 0.45747(13) 0.0256(7) Uani 1 1 d .
H1A' H 0.381(3) 0.6316(19) 0.4648(10) 0.014(7) Uiso 1 1 d .
H1B' H 0.231(4) 0.714(2) 0.4621(13) 0.038(9) Uiso 1 1 d .
C2' C 0.3959(3) 0.77101(19) 0.45590(11) 0.0197(6) Uani 1 1 d .
C3' C 0.5483(3) 0.7561(2) 0.44925(11) 0.0189(6) Uani 1 1 d .
H3' H 0.573(3) 0.8160(18) 0.4488(11) 0.016(7) Uiso 1 1 d .
C4' C 0.6719(3) 0.6674(2) 0.44791(11) 0.0204(6) Uani 1 1 d .
C5' C 0.6699(4) 0.5718(2) 0.44819(13) 0.0261(7) Uani 1 1 d .
H5B' H 0.587(3) 0.553(2) 0.4544(12) 0.031(9) Uiso 1 1 d .
H5A' H 0.755(3) 0.518(2) 0.4463(11) 0.024(8) Uiso 1 1 d .
C6' C 0.2954(3) 0.8815(2) 0.46200(12) 0.0243(7) Uani 1 1 d .
C7' C 0.1432(3) 0.8961(2) 0.44800(15) 0.0411(9) Uani 1 1 d .
H7'1 H 0.0885 0.9675 0.4486 0.062 Uiso 1 1 calc R
H7'2 H 0.0904 0.8634 0.4771 0.062 Uiso 1 1 calc R
H7'3 H 0.1534 0.8667 0.4094 0.062 Uiso 1 1 calc R
C8' C 0.2775(4) 0.9153(2) 0.52557(12) 0.0359(8) Uani 1 1 d .
H8'1 H 0.3740 0.9083 0.5348 0.054 Uiso 1 1 calc R
H8'2 H 0.2320 0.8738 0.5512 0.054 Uiso 1 1 calc R
H8'3 H 0.2151 0.9852 0.5312 0.054 Uiso 1 1 calc R
C9' C 0.3592(4) 0.9510(2) 0.42286(13) 0.0347(8) Uani 1 1 d .
H9'1 H 0.3814 0.9263 0.3824 0.052 Uiso 1 1 calc R
H9'2 H 0.4493 0.9528 0.4348 0.052 Uiso 1 1 calc R
H9'3 H 0.2876 1.0183 0.4263 0.052 Uiso 1 1 calc R
C10' C 0.8211(3) 0.6847(2) 0.44627(12) 0.0267(7) Uani 1 1 d .
C11' C 0.9542(4) 0.5917(3) 0.4266(2) 0.0701(13) Uani 1 1 d .
H11D H 1.0446 0.6077 0.4258 0.105 Uiso 1 1 calc R
H11E H 0.9513 0.5697 0.3875 0.105 Uiso 1 1 calc R
H11F H 0.9517 0.5382 0.4537 0.105 Uiso 1 1 calc R
C12' C 0.8262(4) 0.7141(3) 0.50756(15) 0.0640(12) Uani 1 1 d .
H12D H 0.9214 0.7223 0.5085 0.096 Uiso 1 1 calc R
H12E H 0.8128 0.6619 0.5341 0.096 Uiso 1 1 calc R
H12F H 0.7478 0.7771 0.5197 0.096 Uiso 1 1 calc R
C13' C 0.8428(4) 0.7660(3) 0.40536(15) 0.0445(9) Uani 1 1 d .
H13D H 0.7688 0.8300 0.4192 0.067 Uiso 1 1 calc R
H13E H 0.8327 0.7498 0.3662 0.067 Uiso 1 1 calc R
H13F H 0.9409 0.7706 0.4044 0.067 Uiso 1 1 calc R
C14' C 0.3535(3) 0.8191(2) 0.28221(12) 0.0217(6) Uani 1 1 d .
H14C H 0.424(3) 0.8489(18) 0.2850(11) 0.020(7) Uiso 1 1 d .
H14D H 0.256(3) 0.8605(18) 0.2955(11) 0.019(7) Uiso 1 1 d .
C15' C 0.3852(3) 0.73119(18) 0.25225(11) 0.0149(6) Uani 1 1 d .
C16' C 0.5285(3) 0.66476(19) 0.23027(11) 0.0144(6) Uani 1 1 d .
H16' H 0.529(3) 0.6115(18) 0.2104(11) 0.013(7) Uiso 1 1 d .
C17' C 0.6685(3) 0.67167(18) 0.23269(11) 0.0157(6) Uani 1 1 d .
C18' C 0.6986(3) 0.7394(2) 0.26542(12) 0.0208(6) Uani 1 1 d .
H18C H 0.627(3) 0.797(2) 0.2829(12) 0.025(8) Uiso 1 1 d .
H18D H 0.797(3) 0.7361(19) 0.2659(12) 0.027(8) Uiso 1 1 d .
C19' C 0.2574(3) 0.69258(19) 0.24589(12) 0.0190(6) Uani 1 1 d .
C20' C 0.2748(3) 0.6489(2) 0.18489(13) 0.0316(7) Uani 1 1 d .
H20D H 0.2840 0.6989 0.1561 0.047 Uiso 1 1 calc R
H20E H 0.1886 0.6297 0.1819 0.047 Uiso 1 1 calc R
H20F H 0.3629 0.5900 0.1776 0.047 Uiso 1 1 calc R
C21' C 0.2541(3) 0.6113(2) 0.29004(13) 0.0294(7) Uani 1 1 d .
H21A H 0.3482 0.5572 0.2829 0.044 Uiso 1 1 calc R
H21B H 0.1751 0.5851 0.2860 0.044 Uiso 1 1 calc R
H21C H 0.2370 0.6397 0.3295 0.044 Uiso 1 1 calc R
C22' C 0.1080(3) 0.7752(2) 0.25769(15) 0.0373(8) Uani 1 1 d .
H22A H 0.0866 0.7991 0.2983 0.056 Uiso 1 1 calc R
H22B H 0.0317 0.7487 0.2503 0.056 Uiso 1 1 calc R
H22C H 0.1104 0.8305 0.2320 0.056 Uiso 1 1 calc R
C23' C 0.8039(3) 0.59448(19) 0.19542(11) 0.0182(6) Uani 1 1 d .
C24' C 0.8604(3) 0.6503(2) 0.14456(12) 0.0293(7) Uani 1 1 d .
H24A H 0.8899 0.7032 0.1596 0.044 Uiso 1 1 calc R
H24B H 0.7825 0.6797 0.1220 0.044 Uiso 1 1 calc R
H24C H 0.9450 0.6036 0.1196 0.044 Uiso 1 1 calc R
C25' C 0.7710(3) 0.50693(19) 0.17016(12) 0.0250(7) Uani 1 1 d .
H25A H 0.7000 0.5322 0.1441 0.038 Uiso 1 1 calc R
H25B H 0.7302 0.4720 0.2019 0.038 Uiso 1 1 calc R
H25C H 0.8618 0.4607 0.1484 0.038 Uiso 1 1 calc R
C26' C 0.9263(3) 0.5492(2) 0.23041(13) 0.0268(7) Uani 1 1 d .
H26A H 1.0124 0.5049 0.2049 0.040 Uiso 1 1 calc R
H26B H 0.8923 0.5111 0.2621 0.040 Uiso 1 1 calc R
H26C H 0.9525 0.6027 0.2466 0.040 Uiso 1 1 calc R
C27' C 0.6884(3) 0.40044(19) 0.33578(12) 0.0256(7) Uani 1 1 d .
H27A H 0.7650 0.4307 0.3388 0.031 Uiso 1 1 calc R
H27B H 0.7055 0.3725 0.2958 0.031 Uiso 1 1 calc R
C28' C 0.6904(3) 0.3206(2) 0.37963(13) 0.0307(7) Uani 1 1 d .
H28C H 0.7170 0.3377 0.4160 0.037 Uiso 1 1 calc R
H28D H 0.7601 0.2552 0.3639 0.037 Uiso 1 1 calc R
C29' C 0.5332(3) 0.3198(2) 0.38968(13) 0.0308(7) Uani 1 1 d .
H29A H 0.5194 0.2761 0.3604 0.037 Uiso 1 1 calc R
H29B H 0.5052 0.2969 0.4290 0.037 Uiso 1 1 calc R
C30' C 0.4460(3) 0.4265(2) 0.38333(15) 0.0351(8) Uani 1 1 d .
H30C H 0.3639 0.4307 0.3630 0.042 Uiso 1 1 calc R
H30D H 0.4050 0.4604 0.4220 0.042 Uiso 1 1 calc R

loop_
_atom_site_aniso_label
_atom_site_aniso_U_11
_atom_site_aniso_U_22
_atom_site_aniso_U_33
_atom_site_aniso_U_23
_atom_site_aniso_U_13
_atom_site_aniso_U_12
Sr 0.01716(14) 0.01431(14) 0.01721(14) -0.00027(10) -0.00282(11) -0.00512(11)
O 0.0271(12) 0.0143(10) 0.0361(12) -0.0014(8) -0.0076(9) -0.0077(8)
C1 0.0184(16) 0.0209(16) 0.0257(17) -0.0041(12) 0.0018(13) -0.0047(13)
C2 0.0172(14) 0.0202(15) 0.0143(14) -0.0027(11) 0.0003(11) -0.0038(12)
C3 0.0211(15) 0.0151(14) 0.0198(15) 0.0016(11) -0.0019(12) -0.0091(12)
C4 0.0210(15) 0.0219(15) 0.0128(14) 0.0010(11) -0.0033(11) -0.0068(12)
C5 0.0191(16) 0.0254(17) 0.0246(16) 0.0023(13) -0.0072(13) -0.0103(13)
C6 0.0154(14) 0.0253(15) 0.0244(16) -0.0020(12) 0.0012(12) -0.0073(12)
C7 0.0212(17) 0.0297(17) 0.047(2) -0.0017(15) -0.0061(15) -0.0122(14)
C8 0.0185(16) 0.0322(17) 0.0401(19) -0.0053(14) -0.0052(14) -0.0062(13)
C9 0.0282(18) 0.060(2) 0.0321(19) 0.0035(16) 0.0004(15) -0.0225(17)
C10 0.0182(15) 0.0212(15) 0.0247(16) 0.0031(12) -0.0061(12) -0.0045(12)
C11 0.0254(18) 0.0314(18) 0.049(2) 0.0026(15) -0.0121(15) -0.0038(14)
C12 0.0375(19) 0.0244(16) 0.0237(17) 0.0063(13) -0.0079(14) -0.0029(14)
C13 0.0291(17) 0.0206(15) 0.0231(16) 0.0003(12) -0.0032(13) -0.0020(13)
C14 0.0208(17) 0.0226(17) 0.0294(18) -0.0029(13) -0.0065(14) -0.0061(14)
C15 0.0228(15) 0.0148(14) 0.0182(15) -0.0042(11) -0.0073(12) -0.0034(12)
C16 0.0245(16) 0.0166(15) 0.0190(15) 0.0052(12) -0.0046(12) -0.0073(12)
C17 0.0225(15) 0.0154(14) 0.0167(15) -0.0008(11) -0.0039(12) -0.0023(12)
C18 0.0212(17) 0.0200(16) 0.0251(17) 0.0013(12) -0.0002(13) 0.0010(13)
C19 0.0229(16) 0.0189(15) 0.0296(17) -0.0005(12) -0.0102(13) -0.0034(12)
C20 0.033(2) 0.0253(18) 0.102(3) 0.0051(19) -0.032(2) -0.0027(15)
C21 0.045(2) 0.0168(16) 0.042(2) -0.0008(14) -0.0170(17) -0.0010(14)
C22 0.051(2) 0.045(2) 0.041(2) 0.0193(17) -0.0098(18) 0.0159(18)
C23 0.0200(15) 0.0243(16) 0.0199(15) 0.0012(12) -0.0027(12) -0.0025(12)
C24 0.0249(18) 0.045(2) 0.045(2) 0.0188(16) -0.0035(15) -0.0126(15)
C25 0.0227(17) 0.047(2) 0.0229(17) -0.0061(14) -0.0011(13) -0.0069(15)
C26 0.0316(18) 0.0260(17) 0.0324(18) -0.0020(13) -0.0100(14) -0.0065(14)
C27 0.037(2) 0.0169(17) 0.095(3) -0.0135(18) -0.005(2) -0.0046(15)
C28 0.052(2) 0.0238(17) 0.0260(18) -0.0012(13) -0.0057(16) -0.0156(15)
C29 0.039(2) 0.0376(19) 0.037(2) -0.0058(15) -0.0136(16) -0.0169(16)
C30 0.0254(17) 0.0275(17) 0.0337(18) -0.0015(14) -0.0012(14) -0.0072(13)
Sr' 0.01742(14) 0.01470(13) 0.01292(14) 0.00066(10) -0.00310(11) -0.00366(11)
O' 0.0250(11) 0.0181(10) 0.0280(11) 0.0047(8) -0.0060(9) -0.0099(9)
C1' 0.0255(18) 0.0255(18) 0.0223(17) -0.0004(13) 0.0003(13) -0.0056(14)
C2' 0.0248(16) 0.0197(15) 0.0108(14) -0.0036(11) 0.0014(11) -0.0041(12)
C3' 0.0246(16) 0.0163(14) 0.0168(15) -0.0020(11) -0.0032(12) -0.0080(12)
C4' 0.0264(16) 0.0238(16) 0.0122(14) 0.0012(11) -0.0069(12) -0.0078(13)
C5' 0.0313(19) 0.0227(17) 0.0233(17) 0.0019(13) -0.0141(14) -0.0027(15)
C6' 0.0259(16) 0.0217(15) 0.0195(16) -0.0018(12) -0.0024(12) -0.0004(13)
C7' 0.0305(19) 0.041(2) 0.041(2) -0.0092(16) -0.0060(16) 0.0035(16)
C8' 0.049(2) 0.0241(17) 0.0230(17) -0.0093(13) -0.0003(15) 0.0022(15)
C9' 0.041(2) 0.0210(16) 0.0343(19) 0.0024(14) -0.0052(15) 0.0004(14)
C10' 0.0236(16) 0.0345(17) 0.0216(16) 0.0016(13) -0.0072(13) -0.0073(13)
C11' 0.026(2) 0.058(3) 0.112(4) 0.002(2) 0.001(2) -0.0025(19)
C12' 0.044(2) 0.140(4) 0.029(2) 0.000(2) -0.0121(17) -0.054(3)
C13' 0.037(2) 0.062(2) 0.048(2) 0.0172(18) -0.0186(17) -0.0309(18)
C14' 0.0152(15) 0.0229(16) 0.0239(16) -0.0010(12) -0.0048(12) -0.0014(13)
C15' 0.0134(14) 0.0176(14) 0.0133(13) 0.0041(11) -0.0045(11) -0.0039(11)
C16' 0.0159(14) 0.0112(13) 0.0169(14) -0.0016(11) -0.0062(11) -0.0037(11)
C17' 0.0152(14) 0.0190(14) 0.0124(13) 0.0056(11) -0.0023(11) -0.0054(11)
C18' 0.0145(15) 0.0246(17) 0.0243(16) -0.0001(13) -0.0023(12) -0.0084(13)
C19' 0.0121(14) 0.0214(15) 0.0235(15) 0.0028(12) -0.0053(11) -0.0043(11)
C20' 0.0263(17) 0.0455(19) 0.0324(18) 0.0022(15) -0.0146(14) -0.0195(15)
C21' 0.0215(16) 0.0380(18) 0.0355(19) 0.0118(14) -0.0117(14) -0.0160(14)
C22' 0.0135(16) 0.0350(19) 0.063(2) 0.0026(16) -0.0106(15) -0.0055(14)
C23' 0.0121(14) 0.0204(14) 0.0190(15) 0.0012(11) -0.0005(11) -0.0022(11)
C24' 0.0222(16) 0.0300(17) 0.0263(17) 0.0028(13) 0.0055(13) -0.0011(13)
C25' 0.0207(16) 0.0234(16) 0.0263(17) -0.0046(12) -0.0013(13) -0.0019(12)
C26' 0.0190(16) 0.0253(16) 0.0345(18) 0.0046(13) -0.0069(13) -0.0042(13)
C27' 0.0275(17) 0.0220(15) 0.0244(16) -0.0024(12) 0.0022(13) -0.0074(13)
C28' 0.0346(19) 0.0192(16) 0.0296(18) 0.0037(13) 0.0019(14) -0.0013(13)
C29' 0.043(2) 0.0218(16) 0.0280(18) 0.0009(13) 0.0001(15) -0.0136(14)
C30' 0.0303(18) 0.0315(18) 0.049(2) 0.0149(15) -0.0078(16) -0.0177(15)

loop_
_atom_type_symbol
_atom_type_description
_atom_type_scat_dispersion_real
_atom_type_scat_dispersion_imag
_atom_type_scat_source
C C 0.0033 0.0016 'International Tables Vol C Tables 4.2.6.8 and 6.1.1.4'
H H 0.0000 0.0000 'International Tables Vol C Tables 4.2.6.8 and 6.1.1.4'
O O 0.0106 0.0060 'International Tables Vol C Tables 4.2.6.8 and 6.1.1.4'
Sr Sr -1.5307 3.2498 'International Tables Vol C Tables 4.2.6.8 and 6.1.1.4'

loop_
_geom_angle_atom_site_label_1
_geom_angle_atom_site_label_2
_geom_angle_atom_site_label_3
_geom_angle
O Sr C16 93.71(7)
O Sr C3 121.60(7)
C16 Sr C3 144.64(8)
O Sr C1 83.17(7)
C16 Sr C1 141.08(9)
C3 Sr C1 52.22(8)
O Sr C2 109.94(7)
C16 Sr C2 141.11(8)
C3 Sr C2 28.90(7)
C1 Sr C2 27.78(7)
O Sr C5 79.69(7)
C16 Sr C5 148.98(8)
C3 Sr C5 52.18(8)
C1 Sr C5 68.73(9)
C2 Sr C5 68.08(8)
O Sr C15 105.61(7)
C16 Sr C15 29.29(8)
C3 Sr C15 125.14(8)
C1 Sr C15 114.72(8)
C2 Sr C15 112.30(8)
C5 Sr C15 173.77(8)
O Sr C17 102.46(7)
C16 Sr C17 28.99(7)
C3 Sr C17 129.36(8)
C1 Sr C17 167.76(8)
C2 Sr C17 147.42(7)
C5 Sr C17 122.71(8)
C15 Sr C17 53.46(8)
O Sr C4 106.48(7)
C16 Sr C4 148.07(8)
C3 Sr C4 28.75(7)
C1 Sr C4 67.44(8)
C2 Sr C4 53.50(7)
C5 Sr C4 27.34(7)
C15 Sr C4 147.84(7)
C17 Sr C4 120.17(7)
O Sr C18 125.18(8)
C16 Sr C18 51.86(8)
C3 Sr C18 102.09(8)
C1 Sr C18 151.17(9)
C2 Sr C18 123.47(8)
C5 Sr C18 107.96(9)
C15 Sr C18 66.40(8)
C17 Sr C18 27.28(7)
C4 Sr C18 96.25(8)
O Sr C14 130.11(7)
C16 Sr C14 51.12(8)
C3 Sr C14 98.54(8)
C1 Sr C14 102.94(9)
C2 Sr C14 90.64(8)
C5 Sr C14 149.08(8)
C15 Sr C14 26.86(8)
C17 Sr C14 65.08(8)
C4 Sr C14 121.75(8)
C18 Sr C14 64.45(9)
C30 O C27 107.5(2)
C30 O Sr 121.01(15)
C27 O Sr 130.67(18)
C2 C1 Sr 77.37(16)
C1 C2 C3 126.4(3)
C1 C2 C6 118.1(2)
C3 C2 C6 115.5(2)
C1 C2 Sr 74.85(16)
C3 C2 Sr 73.72(15)
C6 C2 Sr 127.34(17)
C2 C3 C4 132.2(3)
C2 C3 Sr 77.38(15)
C4 C3 Sr 79.18(15)
C5 C4 C3 127.3(3)
C5 C4 C10 118.8(2)
C3 C4 C10 113.8(2)
C5 C4 Sr 74.68(16)
C3 C4 Sr 72.07(15)
C10 C4 Sr 129.64(16)
C4 C5 Sr 77.98(16)
C9 C6 C8 108.2(2)
C9 C6 C7 108.9(2)
C8 C6 C7 105.8(2)
C9 C6 C2 107.7(2)
C8 C6 C2 112.9(2)
C7 C6 C2 113.2(2)
C11 C10 C13 107.0(2)
C11 C10 C12 107.7(2)
C13 C10 C12 109.4(2)
C11 C10 C4 113.0(2)
C13 C10 C4 111.8(2)
C12 C10 C4 107.9(2)
C15 C14 Sr 72.37(16)
C14 C15 C16 126.1(3)
C14 C15 C19 117.8(3)
C16 C15 C19 115.9(2)
C14 C15 Sr 80.77(17)
C16 C15 Sr 71.89(15)
C19 C15 Sr 115.49(16)
C17 C16 C15 130.3(3)
C17 C16 Sr 79.55(16)
C15 C16 Sr 78.82(16)
C18 C17 C16 126.7(3)
C18 C17 C23 115.3(2)
C16 C17 C23 117.9(2)
C18 C17 Sr 77.54(17)
C16 C17 Sr 71.47(15)
C23 C17 Sr 124.96(17)
C17 C18 Sr 75.18(16)
C22 C19 C21 109.6(3)
C22 C19 C20 107.9(3)
C21 C19 C20 107.3(3)
C22 C19 C15 111.8(2)
C21 C19 C15 108.3(2)
C20 C19 C15 111.8(2)
C24 C23 C25 107.4(2)
C24 C23 C26 107.2(2)
C25 C23 C26 108.8(2)
C24 C23 C17 114.4(2)
C25 C23 C17 107.7(2)
C26 C23 C17 111.2(2)
O C27 C28 108.0(3)
C27 C28 C29 105.2(2)
C30 C29 C28 103.2(2)
O C30 C29 105.5(2)
O' Sr' C16' 92.13(7)
O' Sr' C3' 122.54(7)
C16' Sr' C3' 144.68(8)
O' Sr' C1' 92.95(8)
C16' Sr' C1' 140.59(9)
C3' Sr' C1' 52.38(9)
O' Sr' C18' 124.35(7)
C16' Sr' C18' 52.37(8)
C3' Sr' C18' 97.46(8)
C1' Sr' C18' 142.37(9)
O' Sr' C2' 117.92(7)
C16' Sr' C2' 140.96(7)
C3' Sr' C2' 28.80(8)
C1' Sr' C2' 27.95(8)
C18' Sr' C2' 115.33(8)
O' Sr' C17' 101.30(7)
C16' Sr' C17' 28.80(7)
C3' Sr' C17' 125.09(8)
C1' Sr' C17' 161.69(8)
C18' Sr' C17' 27.71(7)
C2' Sr' C17' 140.76(7)
O' Sr' C15' 103.61(7)
C16' Sr' C15' 28.97(7)
C3' Sr' C15' 130.13(7)
C1' Sr' C15' 112.51(8)
C18' Sr' C15' 67.04(8)
C2' Sr' C15' 114.12(7)
C17' Sr' C15' 53.10(7)
O' Sr' C5' 74.71(7)
C16' Sr' C5' 150.54(8)
C3' Sr' C5' 51.38(8)
C1' Sr' C5' 67.61(10)
C18' Sr' C5' 113.98(9)
C2' Sr' C5' 66.83(8)
C17' Sr' C5' 127.16(9)
C15' Sr' C5' 178.31(8)
O' Sr' C4' 101.57(7)
C16' Sr' C4' 148.59(8)
C3' Sr' C4' 28.69(7)
C1' Sr' C4' 67.40(9)
C18' Sr' C4' 97.22(8)
C2' Sr' C4' 53.26(8)
C17' Sr' C4' 119.90(8)
C15' Sr' C4' 154.78(7)
C5' Sr' C4' 26.91(8)
O' Sr' C14' 128.01(7)
C16' Sr' C14' 50.50(8)
C3' Sr' C14' 103.51(8)
C1' Sr' C14' 97.62(9)
C18' Sr' C14' 64.91(8)
C2' Sr' C14' 90.47(8)
C17' Sr' C14' 64.52(8)
C15' Sr' C14' 26.62(7)
C5' Sr' C14' 154.88(8)
C4' Sr' C14' 129.46(8)
C27' O' C30' 108.8(2)
C27' O' Sr' 117.41(15)
C30' O' Sr' 128.74(16)
C2' C1' Sr' 77.36(17)
C1' C2' C3' 126.9(3)
C1' C2' C6' 117.7(3)
C3' C2' C6' 115.3(2)
C1' C2' Sr' 74.69(16)
C3' C2' Sr' 74.24(15)
C6' C2' Sr' 126.86(17)
C2' C3' C4' 131.7(3)
C2' C3' Sr' 76.95(15)
C4' C3' Sr' 79.58(15)
C5' C4' C3' 126.5(3)
C5' C4' C10' 118.2(3)
C3' C4' C10' 115.3(2)
C5' C4' Sr' 76.04(16)
C3' C4' Sr' 71.73(14)
C10' C4' Sr' 128.20(17)
C4' C5' Sr' 77.05(16)
C7' C6' C9' 106.5(2)
C7' C6' C8' 108.5(2)
C9' C6' C8' 108.3(2)
C7' C6' C2' 113.1(2)
C9' C6' C2' 113.4(2)
C8' C6' C2' 106.8(2)
C12' C10' C13' 109.0(3)
C12' C10' C11' 108.0(3)
C13' C10' C11' 105.5(3)
C12' C10' C4' 107.3(2)
C13' C10' C4' 113.3(2)
C11' C10' C4' 113.5(3)
C15' C14' Sr' 71.96(15)
C14' C15' C16' 125.9(3)
C14' C15' C19' 118.5(2)
C16' C15' C19' 115.3(2)
C14' C15' Sr' 81.43(16)
C16' C15' Sr' 71.86(14)
C19' C15' Sr' 114.61(15)
C17' C16' C15' 130.6(2)
C17' C16' Sr' 79.06(15)
C15' C16' Sr' 79.17(15)
C18' C17' C16' 126.8(3)
C18' C17' C23' 115.7(2)
C16' C17' C23' 117.5(2)
C18' C17' Sr' 75.00(16)
C16' C17' Sr' 72.14(14)
C23' C17' Sr' 128.41(16)
C17' C18' Sr' 77.29(16)
C20' C19' C21' 108.9(2)
C20' C19' C22' 106.9(2)
C21' C19' C22' 108.1(2)
C20' C19' C15' 112.1(2)
C21' C19' C15' 108.5(2)
C22' C19' C15' 112.3(2)
C26' C23' C24' 109.0(2)
C26' C23' C25' 106.7(2)
C24' C23' C25' 108.0(2)
C26' C23' C17' 111.6(2)
C24' C23' C17' 107.1(2)
C25' C23' C17' 114.3(2)
O' C27' C28' 105.3(2)
C27' C28' C29' 102.7(2)
C30' C29' C28' 103.4(2)
O' C30' C29' 107.4(2)

loop_
_geom_bond_atom_site_label_1
_geom_bond_atom_site_label_2
_geom_bond_distance
Sr O 2.5383(17)
Sr C16 2.786(3)
Sr C3 2.824(3)
Sr C1 2.840(3)
Sr C2 2.871(3)
Sr C5 2.875(3)
Sr C15 2.875(3)
Sr C17 2.889(3)
Sr C4 2.916(3)
Sr C18 2.918(3)
Sr C14 2.978(3)
O C30 1.434(3)
O C27 1.446(3)
C1 C2 1.371(4)
C2 C3 1.422(4)
C2 C6 1.553(4)
C3 C4 1.428(4)
C4 C5 1.369(4)
C4 C10 1.556(4)
C6 C9 1.535(4)
C6 C8 1.537(4)
C6 C7 1.541(4)
C10 C11 1.530(4)
C10 C13 1.532(4)
C10 C12 1.534(4)
C14 C15 1.363(4)
C15 C16 1.434(4)
C15 C19 1.556(4)
C16 C17 1.424(4)
C17 C18 1.370(4)
C17 C23 1.552(4)
C19 C22 1.514(4)
C19 C21 1.524(4)
C19 C20 1.534(4)
C23 C24 1.532(4)
C23 C25 1.537(4)
C23 C26 1.537(4)
C27 C28 1.486(4)
C28 C29 1.516(4)
C29 C30 1.502(4)
Sr' O' 2.5224(17)
Sr' C16' 2.800(3)
Sr' C3' 2.833(3)
Sr' C1' 2.835(3)
Sr' C18' 2.860(3)
Sr' C2' 2.868(3)
Sr' C17' 2.888(2)
Sr' C15' 2.894(2)
Sr' C5' 2.922(3)
Sr' C4' 2.934(3)
Sr' C14' 3.010(3)
O' C27' 1.443(3)
O' C30' 1.449(3)
C1' C2' 1.378(4)
C2' C3' 1.418(4)
C2' C6' 1.552(4)
C3' C4' 1.432(4)
C4' C5' 1.363(4)
C4' C10' 1.552(4)
C6' C7' 1.530(4)
C6' C9' 1.533(4)
C6' C8' 1.537(4)
C10' C12' 1.517(4)
C10' C13' 1.525(4)
C10' C11' 1.536(4)
C14' C15' 1.364(4)
C15' C16' 1.427(3)
C15' C19' 1.550(3)
C16' C17' 1.417(3)
C17' C18' 1.377(4)
C17' C23' 1.555(3)
C19' C20' 1.530(4)
C19' C21' 1.532(4)
C19' C22' 1.534(4)
C23' C26' 1.530(4)
C23' C24' 1.533(4)
C23' C25' 1.536(4)
C27' C28' 1.507(4)
C28' C29' 1.520(4)
C29' C30' 1.497(4)

loop_
_geom_torsion_atom_site_label_1
_geom_torsion_atom_site_label_2
_geom_torsion_atom_site_label_3
_geom_torsion_atom_site_label_4
_geom_torsion
C16 Sr O C30 82.5(2)
C3 Sr O C30 -99.4(2)
C1 Sr O C30 -136.4(2)
C2 Sr O C30 -128.89(19)
C5 Sr O C30 -66.9(2)
C15 Sr O C30 109.74(19)
C17 Sr O C30 54.6(2)
C4 Sr O C30 -72.4(2)
C18 Sr O C30 37.9(2)
C14 Sr O C30 122.38(19)
C16 Sr O C27 -109.3(3)
C3 Sr O C27 68.8(3)
C1 Sr O C27 31.7(3)
C2 Sr O C27 39.3(3)
C5 Sr O C27 101.3(3)
C15 Sr O C27 -82.1(3)
C17 Sr O C27 -137.3(3)
C4 Sr O C27 95.7(3)
C18 Sr O C27 -153.9(3)
C14 Sr O C27 -69.5(3)
O Sr C1 C2 164.64(18)
C16 Sr C1 C2 -107.91(19)
C3 Sr C1 C2 25.14(15)
C5 Sr C1 C2 83.08(17)
C15 Sr C1 C2 -91.28(18)
C17 Sr C1 C2 -77.1(4)
C4 Sr C1 C2 53.59(16)
C18 Sr C1 C2 -5.7(3)
C14 Sr C1 C2 -65.70(18)
Sr C1 C2 C3 -55.9(3)
Sr C1 C2 C6 124.6(2)
O Sr C2 C1 -16.25(19)
C16 Sr C2 C1 107.78(19)
C3 Sr C2 C1 -136.0(3)
C5 Sr C2 C1 -85.69(18)
C15 Sr C2 C1 101.03(18)
C17 Sr C2 C1 157.43(17)
C4 Sr C2 C1 -112.39(19)
C18 Sr C2 C1 176.70(17)
C14 Sr C2 C1 117.33(18)
O Sr C2 C3 119.74(15)
C16 Sr C2 C3 -116.23(17)
C1 Sr C2 C3 136.0(3)
C5 Sr C2 C3 50.30(16)
C15 Sr C2 C3 -122.98(15)
C17 Sr C2 C3 -66.6(2)
C4 Sr C2 C3 23.60(14)
C18 Sr C2 C3 -47.31(18)
C14 Sr C2 C3 -106.68(16)
O Sr C2 C6 -130.3(2)
C16 Sr C2 C6 -6.3(3)
C3 Sr C2 C6 110.0(3)
C1 Sr C2 C6 -114.1(3)
C5 Sr C2 C6 160.3(2)
C15 Sr C2 C6 -13.0(2)
C17 Sr C2 C6 43.4(3)
C4 Sr C2 C6 133.6(2)
C18 Sr C2 C6 62.6(2)
C14 Sr C2 C6 3.3(2)
C1 C2 C3 C4 -6.1(5)
C6 C2 C3 C4 173.4(3)
Sr C2 C3 C4 -62.5(3)
C1 C2 C3 Sr 56.4(3)
C6 C2 C3 Sr -124.1(2)
O Sr C3 C2 -73.39(17)
C16 Sr C3 C2 103.31(18)
C1 Sr C3 C2 -24.19(15)
C5 Sr C3 C2 -115.37(18)
C15 Sr C3 C2 71.64(17)
C17 Sr C3 C2 140.27(15)
C4 Sr C3 C2 -138.0(2)
C18 Sr C3 C2 141.16(16)
C14 Sr C3 C2 75.61(16)
O Sr C3 C4 64.61(17)
C16 Sr C3 C4 -118.70(17)
C1 Sr C3 C4 113.81(18)
C2 Sr C3 C4 138.0(2)
C5 Sr C3 C4 22.63(14)
C15 Sr C3 C4 -150.36(14)
C17 Sr C3 C4 -81.73(17)
C18 Sr C3 C4 -80.84(16)
C14 Sr C3 C4 -146.40(15)
C2 C3 C4 C5 8.4(5)
Sr C3 C4 C5 -53.4(3)
C2 C3 C4 C10 -172.1(3)
Sr C3 C4 C10 126.2(2)
C2 C3 C4 Sr 61.8(3)
O Sr C4 C5 11.93(18)
C16 Sr C4 C5 -115.1(2)
C3 Sr C4 C5 138.6(3)
C1 Sr C4 C5 87.03(18)
C2 Sr C4 C5 114.85(19)
C15 Sr C4 C5 -172.01(17)
C17 Sr C4 C5 -103.69(18)
C18 Sr C4 C5 -117.63(18)
C14 Sr C4 C5 178.63(17)
O Sr C4 C3 -126.63(15)
C16 Sr C4 C3 106.32(19)
C1 Sr C4 C3 -51.54(15)
C2 Sr C4 C3 -23.72(14)
C5 Sr C4 C3 -138.6(3)
C15 Sr C4 C3 49.4(2)
C17 Sr C4 C3 117.75(16)
C18 Sr C4 C3 103.81(16)
C14 Sr C4 C3 40.06(18)
O Sr C4 C10 126.9(2)
C16 Sr C4 C10 -0.1(3)
C3 Sr C4 C10 -106.4(3)
C1 Sr C4 C10 -158.0(2)
C2 Sr C4 C10 -130.2(2)
C5 Sr C4 C10 115.0(3)
C15 Sr C4 C10 -57.0(3)
C17 Sr C4 C10 11.3(2)
C18 Sr C4 C10 -2.6(2)
C14 Sr C4 C10 -66.4(2)
C3 C4 C5 Sr 52.4(3)
C10 C4 C5 Sr -127.2(2)
O Sr C5 C4 -168.38(18)
C16 Sr C5 C4 111.7(2)
C3 Sr C5 C4 -23.76(15)
C1 Sr C5 C4 -81.75(18)
C2 Sr C5 C4 -51.84(16)
C15 Sr C5 C4 43.0(8)
C17 Sr C5 C4 93.35(18)
C18 Sr C5 C4 67.80(18)
C14 Sr C5 C4 -2.3(3)
C1 C2 C6 C9 94.5(3)
C3 C2 C6 C9 -85.1(3)
Sr C2 C6 C9 -173.54(18)
C1 C2 C6 C8 -24.9(3)
C3 C2 C6 C8 155.6(2)
Sr C2 C6 C8 67.1(3)
C1 C2 C6 C7 -145.1(3)
C3 C2 C6 C7 35.4(3)
Sr C2 C6 C7 -53.1(3)
C5 C4 C10 C11 3.1(4)
C3 C4 C10 C11 -176.5(2)
Sr C4 C10 C11 -90.6(3)
C5 C4 C10 C13 123.8(3)
C3 C4 C10 C13 -55.8(3)
Sr C4 C10 C13 30.1(3)
C5 C4 C10 C12 -115.9(3)
C3 C4 C10 C12 64.5(3)
Sr C4 C10 C12 150.44(19)
O Sr C14 C15 -27.8(2)
C16 Sr C14 C15 27.41(16)
C3 Sr C14 C15 -172.81(17)
C1 Sr C14 C15 -119.76(17)
C2 Sr C14 C15 -144.90(17)
C5 Sr C14 C15 170.18(17)
C17 Sr C14 C15 57.59(17)
C4 Sr C14 C15 168.95(16)
C18 Sr C14 C15 87.81(18)
Sr C14 C15 C16 -59.5(3)
Sr C14 C15 C19 114.0(2)
O Sr C15 C14 158.25(17)
C16 Sr C15 C14 -132.9(2)
C3 Sr C15 C14 8.7(2)
C1 Sr C15 C14 68.67(19)
C2 Sr C15 C14 38.43(19)
C5 Sr C15 C14 -53.8(8)
C17 Sr C15 C14 -107.63(19)
C4 Sr C15 C14 -17.8(3)
C18 Sr C15 C14 -79.69(18)
O Sr C15 C16 -68.85(16)
C3 Sr C15 C16 141.60(15)
C1 Sr C15 C16 -158.44(15)
C2 Sr C15 C16 171.32(15)
C5 Sr C15 C16 79.1(8)
C17 Sr C15 C16 25.26(14)
C4 Sr C15 C16 115.07(18)
C18 Sr C15 C16 53.20(16)
C14 Sr C15 C16 132.9(2)
O Sr C15 C19 41.8(2)
C16 Sr C15 C19 110.6(3)
C3 Sr C15 C19 -107.75(19)
C1 Sr C15 C19 -47.8(2)
C2 Sr C15 C19 -78.0(2)
C5 Sr C15 C19 -170.3(7)
C17 Sr C15 C19 135.9(2)
C4 Sr C15 C19 -134.28(18)
C18 Sr C15 C19 163.8(2)
C14 Sr C15 C19 -116.5(3)
C14 C15 C16 C17 -2.3(5)
C19 C15 C16 C17 -176.0(3)
Sr C15 C16 C17 -65.8(3)
C14 C15 C16 Sr 63.5(3)
C19 C15 C16 Sr -110.2(2)
O Sr C16 C17 -109.22(16)
C3 Sr C16 C17 73.6(2)
C1 Sr C16 C17 167.05(15)
C2 Sr C16 C17 122.11(17)
C5 Sr C16 C17 -33.1(2)
C15 Sr C16 C17 135.0(2)
C4 Sr C16 C17 20.7(2)
C18 Sr C16 C17 23.88(15)
C14 Sr C16 C17 109.80(19)
O Sr C16 C15 115.82(15)
C3 Sr C16 C15 -61.4(2)
C1 Sr C16 C15 32.1(2)
C2 Sr C16 C15 -12.9(2)
C5 Sr C16 C15 -168.06(16)
C17 Sr C16 C15 -135.0(2)
C4 Sr C16 C15 -114.26(18)
C18 Sr C16 C15 -111.08(18)
C14 Sr C16 C15 -25.16(14)
C15 C16 C17 C18 7.7(5)
Sr C16 C17 C18 -57.8(3)
C15 C16 C17 C23 -174.1(3)
Sr C16 C17 C23 120.4(2)
C15 C16 C17 Sr 65.5(3)
O Sr C17 C18 -149.18(18)
C16 Sr C17 C18 136.0(3)
C3 Sr C17 C18 1.9(2)
C1 Sr C17 C18 94.4(4)
C2 Sr C17 C18 36.9(2)
C5 Sr C17 C18 -63.5(2)
C15 Sr C17 C18 110.5(2)
C4 Sr C17 C18 -31.5(2)
C14 Sr C17 C18 82.15(19)
O Sr C17 C16 74.80(16)
C3 Sr C17 C16 -134.11(16)
C1 Sr C17 C16 -41.6(4)
C2 Sr C17 C16 -99.11(19)
C5 Sr C17 C16 160.46(15)
C15 Sr C17 C16 -25.52(15)
C4 Sr C17 C16 -167.51(15)
C18 Sr C17 C16 -136.0(3)
C14 Sr C17 C16 -53.86(16)
O Sr C17 C23 -36.8(2)
C16 Sr C17 C23 -111.6(3)
C3 Sr C17 C23 114.3(2)
C1 Sr C17 C23 -153.2(3)
C2 Sr C17 C23 149.26(18)
C5 Sr C17 C23 48.8(2)
C15 Sr C17 C23 -137.2(2)
C4 Sr C17 C23 80.9(2)
C18 Sr C17 C23 112.4(3)
C14 Sr C17 C23 -165.5(2)
C16 C17 C18 Sr 55.2(3)
C23 C17 C18 Sr -123.0(2)
O Sr C18 C17 37.7(2)
C16 Sr C18 C17 -25.34(16)
C3 Sr C18 C17 -178.49(17)
C1 Sr C18 C17 -154.00(19)
C2 Sr C18 C17 -157.19(16)
C5 Sr C18 C17 127.64(17)
C15 Sr C18 C17 -55.21(17)
C4 Sr C18 C17 152.97(18)
C14 Sr C18 C17 -84.72(18)
C14 C15 C19 C22 142.7(3)
C16 C15 C19 C22 -43.2(3)
Sr C15 C19 C22 -124.5(2)
C14 C15 C19 C21 -96.5(3)
C16 C15 C19 C21 77.7(3)
Sr C15 C19 C21 -3.6(3)
C14 C15 C19 C20 21.6(4)
C16 C15 C19 C20 -164.3(3)
Sr C15 C19 C20 114.5(2)
C18 C17 C23 C24 175.2(3)
C16 C17 C23 C24 -3.1(4)
Sr C17 C23 C24 83.0(3)
C18 C17 C23 C25 -65.5(3)
C16 C17 C23 C25 116.1(3)
Sr C17 C23 C25 -157.79(17)
C18 C17 C23 C26 53.7(3)
C16 C17 C23 C26 -124.7(3)
Sr C17 C23 C26 -38.6(3)
C30 O C27 C28 15.2(4)
Sr O C27 C28 -154.16(19)
O C27 C28 C29 5.6(4)
C27 C28 C29 C30 -22.9(3)
C27 O C30 C29 -30.1(3)
Sr O C30 C29 140.55(19)
C28 C29 C30 O 32.6(3)
C16' Sr' O' C27' 85.22(17)
C3' Sr' O' C27' -87.67(18)
C1' Sr' O' C27' -133.87(18)
C18' Sr' O' C27' 40.83(19)
C2' Sr' O' C27' -120.71(17)
C17' Sr' O' C27' 57.69(18)
C15' Sr' O' C27' 112.13(17)
C5' Sr' O' C27' -68.04(18)
C4' Sr' O' C27' -66.34(18)
C14' Sr' O' C27' 124.08(17)
C16' Sr' O' C30' -122.9(2)
C3' Sr' O' C30' 64.2(2)
C1' Sr' O' C30' 18.0(2)
C18' Sr' O' C30' -167.2(2)
C2' Sr' O' C30' 31.2(2)
C17' Sr' O' C30' -150.4(2)
C15' Sr' O' C30' -96.0(2)
C5' Sr' O' C30' 83.9(2)
C4' Sr' O' C30' 85.6(2)
C14' Sr' O' C30' -84.0(2)
O' Sr' C1' C2' 154.59(17)
C16' Sr' C1' C2' -108.44(19)
C3' Sr' C1' C2' 24.78(16)
C18' Sr' C1' C2' -18.2(3)
C17' Sr' C1' C2' -64.1(3)
C15' Sr' C1' C2' -99.37(18)
C5' Sr' C1' C2' 82.45(18)
C4' Sr' C1' C2' 53.28(17)
C14' Sr' C1' C2' -76.43(18)
Sr' C1' C2' C3' -56.1(3)
Sr' C1' C2' C6' 124.0(2)
O' Sr' C2' C1' -29.0(2)
C16' Sr' C2' C1' 107.1(2)
C3' Sr' C2' C1' -136.4(3)
C18' Sr' C2' C1' 167.79(18)
C17' Sr' C2' C1' 153.46(17)
C15' Sr' C2' C1' 92.92(19)
C5' Sr' C2' C1' -85.56(19)
C4' Sr' C2' C1' -112.6(2)
C14' Sr' C2' C1' 105.52(19)
O' Sr' C2' C3' 107.43(15)
C16' Sr' C2' C3' -116.50(17)
C1' Sr' C2' C3' 136.4(3)
C18' Sr' C2' C3' -55.76(17)
C17' Sr' C2' C3' -70.09(19)
C15' Sr' C2' C3' -130.63(15)
C5' Sr' C2' C3' 50.89(16)
C4' Sr' C2' C3' 23.88(14)
C14' Sr' C2' C3' -118.03(16)
O' Sr' C2' C6' -142.4(2)
C16' Sr' C2' C6' -6.4(3)
C3' Sr' C2' C6' 110.1(3)
C1' Sr' C2' C6' -113.4(3)
C18' Sr' C2' C6' 54.4(2)
C17' Sr' C2' C6' 40.1(3)
C15' Sr' C2' C6' -20.5(2)
C5' Sr' C2' C6' 161.0(3)
C4' Sr' C2' C6' 134.0(3)
C14' Sr' C2' C6' -7.9(2)
C1' C2' C3' C4' -6.7(5)
C6' C2' C3' C4' 173.3(3)
Sr' C2' C3' C4' -62.9(3)
C1' C2' C3' Sr' 56.3(3)
C6' C2' C3' Sr' -123.8(2)
O' Sr' C3' C2' -89.57(16)
C16' Sr' C3' C2' 102.79(18)
C1' Sr' C3' C2' -24.06(15)
C18' Sr' C3' C2' 131.10(16)
C17' Sr' C3' C2' 133.37(15)
C15' Sr' C3' C2' 64.94(18)
C5' Sr' C3' C2' -114.07(19)
C4' Sr' C3' C2' -137.5(2)
C14' Sr' C3' C2' 65.20(17)
O' Sr' C3' C4' 47.92(18)
C16' Sr' C3' C4' -119.73(17)
C1' Sr' C3' C4' 113.42(19)
C18' Sr' C3' C4' -91.42(17)
C2' Sr' C3' C4' 137.5(2)
C17' Sr' C3' C4' -89.15(17)
C15' Sr' C3' C4' -157.58(14)
C5' Sr' C3' C4' 23.41(16)
C14' Sr' C3' C4' -157.32(16)
C2' C3' C4' C5' 6.0(5)
Sr' C3' C4' C5' -55.9(3)
C2' C3' C4' C10' -173.8(3)
Sr' C3' C4' C10' 124.4(2)
C2' C3' C4' Sr' 61.9(3)
O' Sr' C4' C5' -3.6(2)
C16' Sr' C4' C5' -117.7(2)
C3' Sr' C4' C5' 136.7(3)
C1' Sr' C4' C5' 84.8(2)
C18' Sr' C4' C5' -131.0(2)
C2' Sr' C4' C5' 112.7(2)
C17' Sr' C4' C5' -114.00(19)
C15' Sr' C4' C5' 179.9(2)
C14' Sr' C4' C5' 165.74(18)
O' Sr' C4' C3' -140.31(16)
C16' Sr' C4' C3' 105.60(19)
C1' Sr' C4' C3' -51.93(16)
C18' Sr' C4' C3' 92.35(17)
C2' Sr' C4' C3' -23.98(15)
C17' Sr' C4' C3' 109.31(16)
C15' Sr' C4' C3' 43.2(3)
C5' Sr' C4' C3' -136.7(3)
C14' Sr' C4' C3' 29.1(2)
O' Sr' C4' C10' 111.5(2)
C16' Sr' C4' C10' -2.6(3)
C3' Sr' C4' C10' -108.2(3)
C1' Sr' C4' C10' -160.1(2)
C18' Sr' C4' C10' -15.8(2)
C2' Sr' C4' C10' -132.2(2)
C17' Sr' C4' C10' 1.1(2)
C15' Sr' C4' C10' -65.0(3)
C5' Sr' C4' C10' 115.1(3)
C14' Sr' C4' C10' -79.1(2)
C3' C4' C5' Sr' 54.1(3)
C10' C4' C5' Sr' -126.1(2)
O' Sr' C5' C4' 176.3(2)
C16' Sr' C5' C4' 110.2(2)
C3' Sr' C5' C4' -24.93(17)
C1' Sr' C5' C4' -83.87(19)
C18' Sr' C5' C4' 55.1(2)
C2' Sr' C5' C4' -53.51(18)
C17' Sr' C5' C4' 83.6(2)
C15' Sr' C5' C4' -178(46)
C14' Sr' C5' C4' -26.6(3)
C1' C2' C6' C7' -20.0(4)
C3' C2' C6' C7' 160.0(3)
Sr' C2' C6' C7' 71.2(3)
C1' C2' C6' C9' -141.5(3)
C3' C2' C6' C9' 38.6(3)
Sr' C2' C6' C9' -50.3(3)
C1' C2' C6' C8' 99.3(3)
C3' C2' C6' C8' -80.6(3)
Sr' C2' C6' C8' -169.5(2)
C5' C4' C10' C12' -101.5(3)
C3' C4' C10' C12' 78.3(3)
Sr' C4' C10' C12' 164.3(2)
C5' C4' C10' C13' 138.1(3)
C3' C4' C10' C13' -42.2(3)
Sr' C4' C10' C13' 43.8(3)
C5' C4' C10' C11' 17.7(4)
C3' C4' C10' C11' -162.5(3)
Sr' C4' C10' C11' -76.5(3)
O' Sr' C14' C15' -26.7(2)
C16' Sr' C14' C15' 27.64(15)
C3' Sr' C14' C15' -179.55(17)
C1' Sr' C14' C15' -126.51(17)
C18' Sr' C14' C15' 88.44(18)
C2' Sr' C14' C15' -153.62(17)
C17' Sr' C14' C15' 57.74(16)
C5' Sr' C14' C15' -178.2(2)
C4' Sr' C14' C15' 166.58(15)
Sr' C14' C15' C16' -60.1(2)
Sr' C14' C15' C19' 113.4(2)
O' Sr' C15' C14' 158.64(17)
C16' Sr' C15' C14' -132.3(2)
C3' Sr' C15' C14' 0.6(2)
C1' Sr' C15' C14' 59.58(19)
C18' Sr' C15' C14' -79.49(18)
C2' Sr' C15' C14' 29.14(19)
C17' Sr' C15' C14' -107.33(19)
C5' Sr' C15' C14' 153(3)
C4' Sr' C15' C14' -24.9(3)
O' Sr' C15' C16' -69.01(15)
C3' Sr' C15' C16' 132.91(15)
C1' Sr' C15' C16' -168.08(15)
C18' Sr' C15' C16' 52.85(15)
C2' Sr' C15' C16' 161.48(14)
C17' Sr' C15' C16' 25.02(14)
C5' Sr' C15' C16' -74(3)
C4' Sr' C15' C16' 107.5(2)
C14' Sr' C15' C16' 132.3(2)
O' Sr' C15' C19' 41.12(18)
C16' Sr' C15' C19' 110.1(2)
C3' Sr' C15' C19' -116.96(17)
C1' Sr' C15' C19' -57.95(19)
C18' Sr' C15' C19' 162.98(19)
C2' Sr' C15' C19' -88.39(18)
C17' Sr' C15' C19' 135.1(2)
C5' Sr' C15' C19' 36(3)
C4' Sr' C15' C19' -142.40(19)
C14' Sr' C15' C19' -117.5(3)
C14' C15' C16' C17' -0.8(5)
C19' C15' C16' C17' -174.5(3)
Sr' C15' C16' C17' -65.2(3)
C14' C15' C16' Sr' 64.5(3)
C19' C15' C16' Sr' -109.27(19)
O' Sr' C16' C17' -109.82(15)
C3' Sr' C16' C17' 59.8(2)
C1' Sr' C16' C17' 152.92(15)
C18' Sr' C16' C17' 23.36(14)
C2' Sr' C16' C17' 108.02(17)
C15' Sr' C16' C17' 135.4(2)
C5' Sr' C16' C17' -47.9(2)
C4' Sr' C16' C17' 6.7(2)
C14' Sr' C16' C17' 110.01(18)
O' Sr' C16' C15' 114.76(15)
C3' Sr' C16' C15' -75.6(2)
C1' Sr' C16' C15' 17.5(2)
C18' Sr' C16' C15' -112.07(17)
C2' Sr' C16' C15' -27.4(2)
C17' Sr' C16' C15' -135.4(2)
C5' Sr' C16' C15' 176.69(17)
C4' Sr' C16' C15' -128.75(17)
C14' Sr' C16' C15' -25.41(14)
C15' C16' C17' C18' 10.8(5)
Sr' C16' C17' C18' -54.5(3)
C15' C16' C17' C23' -170.1(2)
Sr' C16' C17' C23' 124.6(2)
C15' C16' C17' Sr' 65.3(3)
O' Sr' C17' C18' -149.00(16)
C16' Sr' C17' C18' 137.5(2)
C3' Sr' C17' C18' -4.85(19)
C1' Sr' C17' C18' 70.6(3)
C2' Sr' C17' C18' 28.8(2)
C15' Sr' C17' C18' 112.37(18)
C5' Sr' C17' C18' -69.72(19)
C4' Sr' C17' C18' -38.47(19)
C14' Sr' C17' C18' 84.09(17)
O' Sr' C17' C16' 73.47(15)
C3' Sr' C17' C16' -142.38(14)
C1' Sr' C17' C16' -66.9(3)
C18' Sr' C17' C16' -137.5(2)
C2' Sr' C17' C16' -108.76(17)
C15' Sr' C17' C16' -25.16(14)
C5' Sr' C17' C16' 152.75(14)
C4' Sr' C17' C16' -176.00(14)
C14' Sr' C17' C16' -53.43(15)
O' Sr' C17' C23' -37.8(2)
C16' Sr' C17' C23' -111.3(3)
C3' Sr' C17' C23' 106.3(2)
C1' Sr' C17' C23' -178.2(2)
C18' Sr' C17' C23' 111.2(3)
C2' Sr' C17' C23' 139.94(19)
C15' Sr' C17' C23' -136.5(2)
C5' Sr' C17' C23' 41.5(2)
C4' Sr' C17' C23' 72.7(2)
C14' Sr' C17' C23' -164.7(2)
C16' C17' C18' Sr' 53.4(3)
C23' C17' C18' Sr' -125.8(2)
O' Sr' C18' C17' 37.71(19)
C16' Sr' C18' C17' -24.26(14)
C3' Sr' C18' C17' 176.00(16)
C1' Sr' C18' C17' -150.98(17)
C2' Sr' C18' C17' -160.32(15)
C15' Sr' C18' C17' -53.43(16)
C5' Sr' C18' C17' 125.10(16)
C4' Sr' C18' C17' 147.07(16)
C14' Sr' C18' C17' -82.53(17)
C14' C15' C19' C20' 138.8(3)
C16' C15' C19' C20' -47.0(3)
Sr' C15' C19' C20' -127.65(19)
C14' C15' C19' C21' -101.0(3)
C16' C15' C19' C21' 73.2(3)
Sr' C15' C19' C21' -7.4(3)
C14' C15' C19' C22' 18.4(3)
C16' C15' C19' C22' -167.3(2)
Sr' C15' C19' C22' 112.0(2)
C18' C17' C23' C26' 46.1(3)
C16' C17' C23' C26' -133.1(2)
Sr' C17' C23' C26' -44.8(3)
C18' C17' C23' C24' -73.1(3)
C16' C17' C23' C24' 107.6(3)
Sr' C17' C23' C24' -164.01(18)
C18' C17' C23' C25' 167.3(2)
C16' C17' C23' C25' -11.9(3)
Sr' C17' C23' C25' 76.4(3)
C30' O' C27' C28' -21.2(3)
Sr' O' C27' C28' 135.96(18)
O' C27' C28' C29' 33.8(3)
C27' C28' C29' C30' -33.3(3)
C27' O' C30' C29' -0.4(3)
Sr' O' C30' C29' -154.16(18)
C28' C29' C30' O' 21.4(3)
